data_4030157
loop_
_publ_author_name
'Helmy, Sameh'
'Oh, Saemi'
'Leibfarth, Frank A.'
'Hawker, Craig J.'
'Read de Alaniz, Javier'

_publ_section_title
;
 Design and synthesis of donor-acceptor Stenhouse adducts: a visible light
 photoswitch derived from furfural.
;
_journal_issue 23
_journal_name_full 'The Journal of organic chemistry'
_journal_page_first 11316
_journal_page_last 11329
_journal_paper_doi 10.1021/jo502206g
_journal_volume 79
_journal_year 2014
_chemical_formula_sum 'C16 H21 N O5'
_chemical_formula_weight 307.34
_chemical_name_systematic
; 
 ? 
;
_space_group_IT_number 14
_symmetry_cell_setting monoclinic
_symmetry_space_group_name_Hall '-P 2yn'
_symmetry_space_group_name_H-M 'P 1 21/n 1'
_atom_sites_solution_hydrogens geom
_atom_sites_solution_primary direct
_atom_sites_solution_secondary difmap
_audit_creation_method SHELXL-97
_cell_angle_alpha 90.00
_cell_angle_beta 106.50(3)
_cell_angle_gamma 90.00
_cell_formula_units_Z 4
_cell_length_a 7.942(8)
_cell_length_b 17.973(16)
_cell_length_c 10.869(10)
_cell_measurement_temperature 100(2)
_cell_volume 1488(2)
_computing_structure_refinement 'SHELXL-97 (Sheldrick, 2008)'
_computing_structure_solution 'SHELXS-97 (Sheldrick, 2008)'
_diffrn_ambient_temperature 100(2)
_diffrn_measured_fraction_theta_full 0.967
_diffrn_measured_fraction_theta_max 0.967
_diffrn_measurement_device_type 'bruker kappa apex'
_diffrn_measurement_method 'omega scan'
_diffrn_radiation_monochromator graphite
_diffrn_radiation_source 'fine-focus sealed tube'
_diffrn_radiation_type MoK\a
_diffrn_radiation_wavelength 0.71073
_diffrn_reflns_av_R_equivalents 0.0306
_diffrn_reflns_av_sigmaI/netI 0.0366
_diffrn_reflns_limit_h_max 10
_diffrn_reflns_limit_h_min -10
_diffrn_reflns_limit_k_max 22
_diffrn_reflns_limit_k_min -24
_diffrn_reflns_limit_l_max 14
_diffrn_reflns_limit_l_min -13
_diffrn_reflns_number 10067
_diffrn_reflns_theta_full 29.03
_diffrn_reflns_theta_max 29.03
_diffrn_reflns_theta_min 2.26
_exptl_absorpt_coefficient_mu 0.102
_exptl_absorpt_correction_T_max 0.7457
_exptl_absorpt_correction_T_min 0.6759
_exptl_absorpt_correction_type multi-scan
_exptl_absorpt_process_details sadabs
_exptl_crystal_colour colorless
_exptl_crystal_density_diffrn 1.372
_exptl_crystal_density_method 'not measured'
_exptl_crystal_description plate
_exptl_crystal_F_000 656
_exptl_crystal_size_max 0.25
_exptl_crystal_size_mid 0.10
_exptl_crystal_size_min 0.05
_refine_diff_density_max 0.333
_refine_diff_density_min -0.296
_refine_diff_density_rms 0.054
_refine_ls_extinction_method none
_refine_ls_goodness_of_fit_ref 1.039
_refine_ls_hydrogen_treatment mixed
_refine_ls_matrix_type full
_refine_ls_number_parameters 205
_refine_ls_number_reflns 3838
_refine_ls_number_restraints 0
_refine_ls_restrained_S_all 1.039
_refine_ls_R_factor_all 0.0509
_refine_ls_R_factor_gt 0.0390
_refine_ls_shift/su_max 0.000
_refine_ls_shift/su_mean 0.000
_refine_ls_structure_factor_coef Fsqd
_refine_ls_weighting_details 'calc w=1/[\s^2^(Fo^2^)+(0.0560P)^2^+0.3483P] where P=(Fo^2^+2Fc^2^)/3'
_refine_ls_weighting_scheme calc
_refine_ls_wR_factor_gt 0.0985
_refine_ls_wR_factor_ref 0.1050
_reflns_number_gt 3127
_reflns_number_total 3838
_reflns_threshold_expression >2sigma(I)
_cod_data_source_file 72.cif
_cod_data_source_block s09062011_01
_cod_depositor_comments
;
The following automatic conversions were performed:

'_exptl_absorpt_correction_type' value 'multi scan' changed to
'multi-scan' according to
/home/saulius/struct/COD-crude-data--automatic-downloads/rss-feeds/ACS/lib/dictionaries/cif_core.dic
dictionary named 'cif_core.dic' version 2.4.2 from 2011-04-26.

Automatic conversion script
Id: cif_fix_values 2935 2014-11-11 08:27:57Z andrius 

 Adding full bibliography for 4030156--4030166.cif.
;
_cod_original_sg_symbol_H-M P2(1)/n
_cod_database_code 4030157

loop_
_symmetry_equiv_pos_as_xyz
'x, y, z'
'-x+1/2, y+1/2, -z+1/2'
'-x, -y, -z'
'x-1/2, -y-1/2, z-1/2'

loop_
_atom_site_label
_atom_site_type_symbol
_atom_site_fract_x
_atom_site_fract_y
_atom_site_fract_z
_atom_site_U_iso_or_equiv
_atom_site_adp_type
_atom_site_occupancy
_atom_site_symmetry_multiplicity
_atom_site_calc_flag
_atom_site_refinement_flags
C1 C -0.03837(16) 0.12647(6) 0.05557(11) 0.0171(2) Uani 1 1 d .
C2 C 0.04991(14) 0.06952(6) 0.25925(11) 0.0140(2) Uani 1 1 d .
C3 C 0.00566(14) 0.13671(6) 0.30785(11) 0.0131(2) Uani 1 1 d .
C4 C -0.01137(14) 0.20108(6) 0.23820(11) 0.0130(2) Uani 1 1 d .
C5 C 0.0295(2) 0.12936(8) -0.05973(13) 0.0276(3) Uani 1 1 d .
H5A H 0.1573 0.1355 -0.0319 0.041 Uiso 1 1 calc R
H5B H -0.0242 0.1715 -0.1141 0.041 Uiso 1 1 calc R
H5C H -0.0004 0.0830 -0.1085 0.041 Uiso 1 1 calc R
C6 C -0.23082(16) 0.10985(7) 0.02336(12) 0.0212(3) Uani 1 1 d .
H6A H -0.2529 0.0594 -0.0115 0.032 Uiso 1 1 calc R
H6B H -0.2960 0.1456 -0.0406 0.032 Uiso 1 1 calc R
H6C H -0.2695 0.1137 0.1011 0.032 Uiso 1 1 calc R
C7 C -0.00873(14) 0.14094(6) 0.43995(10) 0.0123(2) Uani 1 1 d .
H7 H -0.0047 0.0890 0.4735 0.015 Uiso 1 1 calc R
C8 C 0.13256(14) 0.18528(6) 0.53454(10) 0.0125(2) Uani 1 1 d .
H8 H 0.1793 0.2233 0.4856 0.015 Uiso 1 1 calc R
C9 C 0.03759(16) 0.22511(7) 0.61628(11) 0.0166(2) Uani 1 1 d .
H9 H 0.0951 0.2502 0.6938 0.020 Uiso 1 1 calc R
C10 C -0.13342(16) 0.22151(7) 0.56891(12) 0.0186(2) Uani 1 1 d .
H10 H -0.2161 0.2444 0.6051 0.022 Uiso 1 1 calc R
C11 C -0.17683(15) 0.17713(7) 0.45282(11) 0.0159(2) Uani 1 1 d .
C12 C 0.22693(15) 0.08079(7) 0.68583(11) 0.0160(2) Uani 1 1 d .
H12A H 0.1632 0.0418 0.6263 0.019 Uiso 1 1 calc R
H12B H 0.1468 0.1010 0.7327 0.019 Uiso 1 1 calc R
C13 C 0.38456(16) 0.04801(7) 0.77843(12) 0.0181(2) Uani 1 1 d .
H13A H 0.3480 0.0073 0.8266 0.022 Uiso 1 1 calc R
H13B H 0.4442 0.0865 0.8408 0.022 Uiso 1 1 calc R
C14 C 0.51117(16) 0.01785(7) 0.70906(12) 0.0191(2) Uani 1 1 d .
H14A H 0.6193 0.0001 0.7726 0.023 Uiso 1 1 calc R
H14B H 0.4568 -0.0249 0.6548 0.023 Uiso 1 1 calc R
C15 C 0.55757(15) 0.07742(7) 0.62614(12) 0.0172(2) Uani 1 1 d .
H15A H 0.6272 0.1167 0.6817 0.021 Uiso 1 1 calc R
H15B H 0.6310 0.0555 0.5756 0.021 Uiso 1 1 calc R
C16 C 0.39718(14) 0.11133(6) 0.53688(11) 0.0144(2) Uani 1 1 d .
H16A H 0.4314 0.1521 0.4876 0.017 Uiso 1 1 calc R
H16B H 0.3329 0.0733 0.4753 0.017 Uiso 1 1 calc R
H1 H 0.348(2) 0.1756(9) 0.6701(16) 0.028(4) Uiso 1 1 d .
N1 N 0.28160(12) 0.14110(5) 0.61223(9) 0.01125(19) Uani 1 1 d .
O1 O 0.05859(11) 0.07068(5) 0.13541(8) 0.01736(19) Uani 1 1 d .
O2 O 0.08784(11) 0.01137(5) 0.31600(8) 0.01705(19) Uani 1 1 d .
O3 O -0.02910(11) 0.26427(4) 0.27881(8) 0.01534(18) Uani 1 1 d .
O4 O -0.00484(11) 0.19786(5) 0.11493(8) 0.01569(18) Uani 1 1 d .
O5 O -0.31850(11) 0.16941(5) 0.37966(8) 0.0214(2) Uani 1 1 d .

loop_
_atom_site_aniso_label
_atom_site_aniso_U_11
_atom_site_aniso_U_22
_atom_site_aniso_U_33
_atom_site_aniso_U_23
_atom_site_aniso_U_13
_atom_site_aniso_U_12
C1 0.0236(6) 0.0137(5) 0.0135(5) -0.0020(4) 0.0044(4) -0.0030(4)
C2 0.0099(5) 0.0150(5) 0.0160(5) -0.0020(4) 0.0020(4) -0.0018(4)
C3 0.0131(5) 0.0131(5) 0.0124(5) -0.0003(4) 0.0025(4) -0.0004(4)
C4 0.0109(5) 0.0151(5) 0.0121(5) -0.0005(4) 0.0018(4) -0.0011(4)
C5 0.0432(8) 0.0250(7) 0.0181(6) -0.0050(5) 0.0145(6) -0.0069(6)
C6 0.0224(6) 0.0179(6) 0.0181(6) 0.0003(5) -0.0025(5) -0.0040(5)
C7 0.0121(5) 0.0120(5) 0.0121(5) 0.0010(4) 0.0022(4) -0.0002(4)
C8 0.0120(5) 0.0117(5) 0.0128(5) 0.0004(4) 0.0021(4) 0.0012(4)
C9 0.0205(6) 0.0145(5) 0.0146(5) -0.0017(4) 0.0047(4) 0.0027(4)
C10 0.0190(6) 0.0206(6) 0.0171(6) 0.0014(5) 0.0064(4) 0.0059(4)
C11 0.0146(5) 0.0177(6) 0.0162(5) 0.0044(4) 0.0054(4) 0.0007(4)
C12 0.0146(5) 0.0164(6) 0.0169(6) 0.0048(4) 0.0045(4) -0.0013(4)
C13 0.0195(5) 0.0181(6) 0.0153(5) 0.0056(4) 0.0027(4) 0.0010(4)
C14 0.0205(6) 0.0157(6) 0.0189(6) 0.0024(4) 0.0018(4) 0.0045(4)
C15 0.0141(5) 0.0185(6) 0.0184(6) -0.0002(4) 0.0033(4) 0.0037(4)
C16 0.0146(5) 0.0151(5) 0.0144(5) -0.0005(4) 0.0055(4) 0.0026(4)
N1 0.0116(4) 0.0107(4) 0.0110(4) 0.0000(3) 0.0025(3) -0.0004(3)
O1 0.0199(4) 0.0164(4) 0.0158(4) -0.0031(3) 0.0052(3) 0.0008(3)
O2 0.0152(4) 0.0122(4) 0.0223(4) 0.0007(3) 0.0030(3) 0.0005(3)
O3 0.0187(4) 0.0111(4) 0.0143(4) -0.0003(3) 0.0016(3) 0.0007(3)
O4 0.0210(4) 0.0141(4) 0.0119(4) -0.0010(3) 0.0046(3) -0.0042(3)
O5 0.0130(4) 0.0303(5) 0.0194(4) 0.0032(4) 0.0022(3) -0.0004(3)

loop_
_atom_type_symbol
_atom_type_description
_atom_type_scat_dispersion_real
_atom_type_scat_dispersion_imag
_atom_type_scat_source
C C 0.0033 0.0016 'International Tables Vol C Tables 4.2.6.8 and 6.1.1.4'
H H 0.0000 0.0000 'International Tables Vol C Tables 4.2.6.8 and 6.1.1.4'
N N 0.0061 0.0033 'International Tables Vol C Tables 4.2.6.8 and 6.1.1.4'
O O 0.0106 0.0060 'International Tables Vol C Tables 4.2.6.8 and 6.1.1.4'

loop_
_geom_angle_atom_site_label_1
_geom_angle_atom_site_label_2
_geom_angle_atom_site_label_3
_geom_angle
O1 C1 O4 111.32(11)
O1 C1 C6 110.25(11)
O4 C1 C6 109.39(10)
O1 C1 C5 106.09(12)
O4 C1 C5 106.35(10)
C6 C1 C5 113.37(12)
O2 C2 O1 116.17(11)
O2 C2 C3 127.29(12)
O1 C2 C3 116.47(10)
C4 C3 C2 121.05(12)
C4 C3 C7 118.19(11)
C2 C3 C7 120.55(10)
O3 C4 O4 115.49(10)
O3 C4 C3 125.48(12)
O4 C4 C3 119.01(11)
C1 C5 H5A 109.5
C1 C5 H5B 109.5
H5A C5 H5B 109.5
C1 C5 H5C 109.5
H5A C5 H5C 109.5
H5B C5 H5C 109.5
C1 C6 H6A 109.5
C1 C6 H6B 109.5
H6A C6 H6B 109.5
C1 C6 H6C 109.5
H6A C6 H6C 109.5
H6B C6 H6C 109.5
C3 C7 C8 116.14(10)
C3 C7 C11 115.02(9)
C8 C7 C11 102.25(11)
C3 C7 H7 107.6
C8 C7 H7 107.6
C11 C7 H7 107.6
N1 C8 C9 111.99(11)
N1 C8 C7 115.12(11)
C9 C8 C7 104.63(11)
N1 C8 H8 108.3
C9 C8 H8 108.3
C7 C8 H8 108.3
C10 C9 C8 112.53(12)
C10 C9 H9 123.7
C8 C9 H9 123.7
C9 C10 C11 109.45(11)
C9 C10 H10 125.3
C11 C10 H10 125.3
O5 C11 C10 126.39(12)
O5 C11 C7 125.17(12)
C10 C11 C7 108.44(10)
N1 C12 C13 109.59(11)
N1 C12 H12A 109.8
C13 C12 H12A 109.8
N1 C12 H12B 109.8
C13 C12 H12B 109.8
H12A C12 H12B 108.2
C12 C13 C14 110.76(12)
C12 C13 H13A 109.5
C14 C13 H13A 109.5
C12 C13 H13B 109.5
C14 C13 H13B 109.5
H13A C13 H13B 108.1
C15 C14 C13 110.58(11)
C15 C14 H14A 109.5
C13 C14 H14A 109.5
C15 C14 H14B 109.5
C13 C14 H14B 109.5
H14A C14 H14B 108.1
C16 C15 C14 111.64(11)
C16 C15 H15A 109.3
C14 C15 H15A 109.3
C16 C15 H15B 109.3
C14 C15 H15B 109.3
H15A C15 H15B 108.0
N1 C16 C15 109.50(12)
N1 C16 H16A 109.8
C15 C16 H16A 109.8
N1 C16 H16B 109.8
C15 C16 H16B 109.8
H16A C16 H16B 108.2
C8 N1 C12 113.06(10)
C8 N1 C16 113.42(11)
C12 N1 C16 110.73(10)
C8 N1 H1 103.7(10)
C12 N1 H1 108.6(10)
C16 N1 H1 106.8(10)
C2 O1 C1 116.56(10)
C4 O4 C1 115.49(9)

loop_
_geom_bond_atom_site_label_1
_geom_bond_atom_site_label_2
_geom_bond_distance
C1 O1 1.4042(17)
C1 O4 1.4270(18)
C1 C6 1.498(2)
C1 C5 1.499(2)
C2 O2 1.2073(16)
C2 O1 1.3673(19)
C2 C3 1.4023(18)
C3 C4 1.3682(19)
C3 C7 1.474(2)
C4 O3 1.2409(17)
C4 O4 1.3566(18)
C5 H5A 0.9800
C5 H5B 0.9800
C5 H5C 0.9800
C6 H6A 0.9800
C6 H6B 0.9800
C6 H6C 0.9800
C7 C8 1.5152(17)
C7 C11 1.527(2)
C7 H7 1.0000
C8 N1 1.4754(17)
C8 C9 1.5005(18)
C8 H8 1.0000
C9 C10 1.310(2)
C9 H9 0.9500
C10 C11 1.449(2)
C10 H10 0.9500
C11 O5 1.1872(17)
C12 N1 1.4835(17)
C12 C13 1.4872(19)
C12 H12A 0.9900
C12 H12B 0.9900
C13 C14 1.518(2)
C13 H13A 0.9900
C13 H13B 0.9900
C14 C15 1.511(2)
C14 H14A 0.9900
C14 H14B 0.9900
C15 C16 1.4944(19)
C15 H15A 0.9900
C15 H15B 0.9900
C16 N1 1.4922(17)
C16 H16A 0.9900
C16 H16B 0.9900
N1 H1 0.933(18)

loop_
_geom_torsion_atom_site_label_1
_geom_torsion_atom_site_label_2
_geom_torsion_atom_site_label_3
_geom_torsion_atom_site_label_4
_geom_torsion
O2 C2 C3 C4 171.03(11)
O1 C2 C3 C4 -5.89(15)
O2 C2 C3 C7 -3.68(17)
O1 C2 C3 C7 179.40(9)
C2 C3 C4 O3 -170.84(11)
C7 C3 C4 O3 4.00(17)
C2 C3 C4 O4 7.53(16)
C7 C3 C4 O4 -177.64(9)
C4 C3 C7 C8 -64.58(14)
C2 C3 C7 C8 110.28(13)
C4 C3 C7 C11 54.76(14)
C2 C3 C7 C11 -130.38(11)
C3 C7 C8 N1 -95.02(12)
C11 C7 C8 N1 138.92(10)
C3 C7 C8 C9 141.63(10)
C11 C7 C8 C9 15.57(11)
N1 C8 C9 C10 -137.20(12)
C7 C8 C9 C10 -11.85(13)
C8 C9 C10 C11 2.02(15)
C9 C10 C11 O5 -171.60(12)
C9 C10 C11 C7 8.74(14)
C3 C7 C11 O5 38.34(17)
C8 C7 C11 O5 165.13(12)
C3 C7 C11 C10 -142.01(11)
C8 C7 C11 C10 -15.22(12)
N1 C12 C13 C14 -58.33(14)
C12 C13 C14 C15 54.54(14)
C13 C14 C15 C16 -53.66(14)
C14 C15 C16 N1 56.10(13)
C9 C8 N1 C12 62.74(13)
C7 C8 N1 C12 -56.61(13)
C9 C8 N1 C16 -170.13(9)
C7 C8 N1 C16 70.52(12)
C13 C12 N1 C8 -169.95(10)
C13 C12 N1 C16 61.52(13)
C15 C16 N1 C8 171.60(9)
C15 C16 N1 C12 -60.05(12)
O2 C2 O1 C1 159.11(10)
C3 C2 O1 C1 -23.63(14)
O4 C1 O1 C2 49.72(13)
C6 C1 O1 C2 -71.87(13)
C5 C1 O1 C2 165.00(10)
O3 C4 O4 C1 -161.62(10)
C3 C4 O4 C1 19.86(14)
O1 C1 O4 C4 -47.49(14)
C6 C1 O4 C4 74.60(12)
C5 C1 O4 C4 -162.61(10)
